data_7151780
loop_
_publ_author_name
'Mbatia, Hannah W.'
'Ulloa, Olbelina A.'
'Kennedy, Daniel P.'
'Incarvito, Christopher D.'
'Burdette, Shawn C.'

_publ_section_title
;
 Iodination of anilines and phenols with 18-crown-6 supported ICl2-.
;
_journal_issue 8
_journal_name_full 'Organic &amp; biomolecular chemistry'
_journal_page_first 2987
_journal_page_last 2991
_journal_paper_doi 10.1039/c0ob00926a
_journal_volume 9
_journal_year 2011
_chemical_formula_moiety 'C12 H24 Cl2 I K O6 '
_chemical_formula_sum 'C12 H24 Cl2 I K O6'
_chemical_formula_weight 501.23
_space_group_IT_number 14
_symmetry_cell_setting monoclinic
_symmetry_Int_Tables_number 14
_symmetry_space_group_name_Hall '-P 2yn'
_symmetry_space_group_name_H-M 'P 1 21/n 1'
_cell_angle_alpha 90.0000
_cell_angle_beta 101.873(2)
_cell_angle_gamma 90.0000
_cell_formula_units_Z 2
_cell_length_a 8.8860(9)
_cell_length_b 8.1987(8)
_cell_length_c 13.9274(13)
_cell_measurement_reflns_used 8613
_cell_measurement_temperature 223.1
_cell_measurement_theta_max 27.6
_cell_measurement_theta_min 3.0
_cell_volume 992.95(17)
_computing_cell_refinement PROCESS-AUTO
_computing_data_collection PROCESS-AUTO
_computing_data_reduction CrystalStructure
_computing_publication_material 'CrystalStructure 3.8'
_computing_structure_refinement SHELXL
_computing_structure_solution SIR92
_diffrn_detector_area_resol_mean 6.85
_diffrn_measured_fraction_theta_full 0.998
_diffrn_measured_fraction_theta_max 0.998
_diffrn_measurement_device_type 'Rigaku SCXmini'
_diffrn_measurement_method \w
_diffrn_radiation_type 'Mo K\a'
_diffrn_radiation_wavelength 0.71075
_diffrn_reflns_av_R_equivalents 0.035
_diffrn_reflns_limit_h_max 11
_diffrn_reflns_limit_h_min -11
_diffrn_reflns_limit_k_max 10
_diffrn_reflns_limit_k_min -10
_diffrn_reflns_limit_l_max 18
_diffrn_reflns_limit_l_min -18
_diffrn_reflns_number 10037
_diffrn_reflns_theta_full 27.48
_diffrn_reflns_theta_max 27.48
_exptl_absorpt_coefficient_mu 2.112
_exptl_absorpt_correction_T_max 0.810
_exptl_absorpt_correction_T_min 0.704
_exptl_absorpt_correction_type multi-scan
_exptl_absorpt_process_details 'Jacobson, R. (1998) Private communication'
_exptl_crystal_colour Yellow
_exptl_crystal_density_diffrn 1.676
_exptl_crystal_density_method 'not measured'
_exptl_crystal_description Block
_exptl_crystal_F_000 500.00
_exptl_crystal_size_max 0.25
_exptl_crystal_size_mid 0.10
_exptl_crystal_size_min 0.10
_refine_diff_density_max 0.32
_refine_diff_density_min -0.38
_refine_ls_extinction_method none
_refine_ls_goodness_of_fit_ref 1.124
_refine_ls_hydrogen_treatment refall
_refine_ls_number_parameters 104
_refine_ls_number_reflns 2271
_refine_ls_R_factor_gt 0.0344
_refine_ls_shift/su_max 0.0000
_refine_ls_structure_factor_coef Fsqd
_refine_ls_weighting_details 'w = 1/[\s^2^(Fo^2^)+(0.0198P)^2^+0.4172P] where P=(Fo^2^+2Fc^2^)/3'
_refine_ls_weighting_scheme calc
_refine_ls_wR_factor_ref 0.0600
_reflns_number_gt 1745
_reflns_number_total 2271
_reflns_threshold_expression F^2^>2.0\s(F^2^)
_cod_data_source_file c0ob00926a.txt
_cod_data_source_block SB04
_cod_original_cell_volume 992.96(16)
_cod_original_formula_sum 'C12 H24 Cl2 I K O6 '
_cod_database_code 7151780

loop_
_symmetry_equiv_pos_site_id
_symmetry_equiv_pos_as_xyz
1 +X,+Y,+Z
2 1/2-X,1/2+Y,1/2-Z
3 -X,-Y,-Z
4 1/2+X,1/2-Y,1/2+Z

loop_
_atom_site_label
_atom_site_type_symbol
_atom_site_fract_x
_atom_site_fract_y
_atom_site_fract_z
_atom_site_U_iso_or_equiv
_atom_site_adp_type
_atom_site_occupancy
_atom_site_symmetry_multiplicity
_atom_site_calc_flag
_atom_site_refinement_flags
_atom_site_disorder_assembly
_atom_site_disorder_group
I(1) I 1.0000 1.0000 1.0000 0.03881(8) Uani 1.00 2 d S . .
K(1) K 1.0000 0.5000 1.0000 0.0433(6) Uani 1.00 2 d S . .
Cl(1) Cl 0.78515(11) 0.81836(12) 1.03276(8) 0.0700(2) Uani 1.00 1 d . . .
O(1) O 0.7229(2) 0.3920(2) 1.0415(2) 0.0658(7) Uani 1.00 1 d . . .
O(2) O 0.7703(2) 0.3798(2) 0.85012(18) 0.0660(7) Uani 1.00 1 d . . .
O(3) O 1.0219(3) 0.5552(2) 0.80380(18) 0.0679(7) Uani 1.00 1 d . . .
C(1) C 0.6267(4) 0.2998(5) 0.9678(4) 0.0944(17) Uani 1.00 1 d . . .
C(2) C 0.6208(4) 0.3824(5) 0.8733(4) 0.0966(17) Uani 1.00 1 d . . .
C(3) C 0.7737(6) 0.4425(5) 0.7553(3) 0.1003(19) Uani 1.00 1 d . . .
C(4) C 0.9341(7) 0.4371(5) 0.7414(2) 0.0988(18) Uani 1.00 1 d . . .
C(5) C 1.1768(6) 0.5590(5) 0.7920(3) 0.0957(17) Uani 1.00 1 d . . .
C(6) C 1.2633(5) 0.6753(5) 0.8634(4) 0.0906(16) Uani 1.00 1 d . . .
H(1) H 0.5232 0.2921 0.9816 0.113 Uiso 1.00 1 c R . .
H(2) H 0.6677 0.1892 0.9657 0.113 Uiso 1.00 1 c R . .
H(3) H 0.5471 0.3268 0.8216 0.116 Uiso 1.00 1 c R . .
H(4) H 0.5867 0.4954 0.8772 0.116 Uiso 1.00 1 c R . .
H(5) H 0.7358 0.5550 0.7497 0.120 Uiso 1.00 1 c R . .
H(6) H 0.7075 0.3766 0.7049 0.120 Uiso 1.00 1 c R . .
H(7) H 0.9774 0.3282 0.7574 0.119 Uiso 1.00 1 c R . .
H(8) H 0.9369 0.4607 0.6728 0.119 Uiso 1.00 1 c R . .
H(9) H 1.1807 0.5930 0.7251 0.115 Uiso 1.00 1 c R . .
H(10) H 1.2224 0.4501 0.8031 0.115 Uiso 1.00 1 c R . .
H(11) H 1.3655 0.6941 0.8493 0.109 Uiso 1.00 1 c R . .
H(12) H 1.2089 0.7798 0.8592 0.109 Uiso 1.00 1 c R . .

loop_
_atom_site_aniso_label
_atom_site_aniso_U_11
_atom_site_aniso_U_22
_atom_site_aniso_U_33
_atom_site_aniso_U_12
_atom_site_aniso_U_13
_atom_site_aniso_U_23
I(1) 0.03465(14) 0.04002(15) 0.03962(15) 0.00398(14) 0.00269(10) -0.00022(15)
K(1) 0.03(5) 0.0608 0.0347 -0.0099 0.0070 -0.0015
Cl(1) 0.0522(5) 0.0628(5) 0.0987(7) -0.0097(4) 0.0238(5) 0.0115(5)
O(1) 0.0490(14) 0.0474(14) 0.109(2) -0.0093(11) 0.0355(14) 0.0015(14)
O(2) 0.0574(15) 0.0590(15) 0.0656(16) 0.0123(12) -0.0250(12) -0.0082(12)
O(3) 0.112(2) 0.0536(14) 0.0432(13) 0.0196(14) 0.0293(15) 0.0047(11)
C(1) 0.033(2) 0.057(2) 0.194(5) -0.0113(18) 0.025(2) -0.020(3)
C(2) 0.040(2) 0.069(3) 0.157(4) 0.013(2) -0.035(2) -0.041(3)
C(3) 0.152(5) 0.056(2) 0.061(2) 0.025(2) -0.052(3) -0.0117(19)
C(4) 0.195(6) 0.066(2) 0.034(2) 0.033(3) 0.019(3) 0.0005(19)
C(5) 0.156(4) 0.072(2) 0.088(3) 0.043(3) 0.093(3) 0.031(2)
C(6) 0.092(3) 0.058(2) 0.150(4) 0.015(2) 0.091(3) 0.033(3)

loop_
_atom_type_symbol
_atom_type_description
_atom_type_scat_dispersion_real
_atom_type_scat_dispersion_imag
_atom_type_scat_source
I I -0.474 1.812
;
International Tables for Crystallography
(1992, Vol. C, Tables 4.2.6.8 and 6.1.1.4)
;
K K 0.200 0.250
;
International Tables for Crystallography
(1992, Vol. C, Tables 4.2.6.8 and 6.1.1.4)
;
Cl Cl 0.148 0.159
;
International Tables for Crystallography
(1992, Vol. C, Tables 4.2.6.8 and 6.1.1.4)
;
O O 0.011 0.006
;
International Tables for Crystallography
(1992, Vol. C, Tables 4.2.6.8 and 6.1.1.4)
;
C C 0.003 0.002
;
International Tables for Crystallography
(1992, Vol. C, Tables 4.2.6.8 and 6.1.1.4)
;
H H 0.000 0.000
;
International Tables for Crystallography
(1992, Vol. C, Table 6.1.1.4)
;

loop_
_geom_angle_atom_site_label_1
_geom_angle_atom_site_label_2
_geom_angle_atom_site_label_3
_geom_angle
_geom_angle_publ_flag
_geom_angle_site_symmetry_1
_geom_angle_site_symmetry_2
_geom_angle_site_symmetry_3
Cl(1) I(1) Cl(1) 180.00(4) yes . . 3_777
Cl(1) K(1) Cl(1) 180.00(3) yes . . 3_767
Cl(1) K(1) O(1) 70.36(5) yes . . .
Cl(1) K(1) O(1) 109.64(5) yes . . 3_767
Cl(1) K(1) O(2) 91.59(5) yes . . .
Cl(1) K(1) O(2) 88.41(5) yes . . 3_767
Cl(1) K(1) O(3) 99.41(5) yes . . .
Cl(1) K(1) O(3) 80.59(5) yes . . 3_767
Cl(1) K(1) O(1) 109.64(5) yes 3_767 . .
Cl(1) K(1) O(1) 70.36(5) yes 3_767 . 3_767
Cl(1) K(1) O(2) 88.41(5) yes 3_767 . .
Cl(1) K(1) O(2) 91.59(5) yes 3_767 . 3_767
Cl(1) K(1) O(3) 80.59(5) yes 3_767 . .
Cl(1) K(1) O(3) 99.41(5) yes 3_767 . 3_767
O(1) K(1) O(1) 0(440) yes . . 3_767
O(1) K(1) O(2) 60.01(7) yes . . .
O(1) K(1) O(2) 119.99(7) yes . . 3_767
O(1) K(1) O(3) 119.54(8) yes . . .
O(1) K(1) O(3) 60.46(8) yes . . 3_767
O(1) K(1) O(2) 119.99(7) yes 3_767 . .
O(1) K(1) O(2) 60.01(7) yes 3_767 . 3_767
O(1) K(1) O(3) 60.46(8) yes 3_767 . .
O(1) K(1) O(3) 119.54(8) yes 3_767 . 3_767
O(2) K(1) O(2) 180.00(10) yes . . 3_767
O(2) K(1) O(3) 61.02(7) yes . . .
O(2) K(1) O(3) 118.98(7) yes . . 3_767
O(2) K(1) O(3) 118.98(7) yes 3_767 . .
O(2) K(1) O(3) 61.02(7) yes 3_767 . 3_767
O(3) K(1) O(3) 180.00(10) yes . . 3_767
I(1) Cl(1) K(1) 87.79(2) yes . . .
K(1) O(1) C(1) 116.6(2) yes . . .
K(1) O(1) C(6) 114.0(2) yes . . 3_767
C(1) O(1) C(6) 113.3(3) yes . . 3_767
K(1) O(2) C(2) 113.4(2) yes . . .
K(1) O(2) C(3) 114.6(2) yes . . .
C(2) O(2) C(3) 113.7(3) yes . . .
K(1) O(3) C(4) 110.1(2) yes . . .
K(1) O(3) C(5) 112.2(2) yes . . .
C(4) O(3) C(5) 111.6(3) yes . . .
O(1) C(1) C(2) 108.0(3) yes . . .
O(2) C(2) C(1) 109.3(3) yes . . .
O(2) C(3) C(4) 108.4(3) yes . . .
O(3) C(4) C(3) 108.8(3) yes . . .
O(3) C(5) C(6) 108.6(4) yes . . .
O(1) C(6) C(5) 108.2(3) yes 3_767 . .
O(1) C(1) H(1) 110.1 no . . .
O(1) C(1) H(2) 110.1 no . . .
C(2) C(1) H(1) 110.1 no . . .
C(2) C(1) H(2) 110.1 no . . .
H(1) C(1) H(2) 108.4 no . . .
O(2) C(2) H(3) 109.8 no . . .
O(2) C(2) H(4) 109.8 no . . .
C(1) C(2) H(3) 109.8 no . . .
C(1) C(2) H(4) 109.8 no . . .
H(3) C(2) H(4) 108.2 no . . .
O(2) C(3) H(5) 110.0 no . . .
O(2) C(3) H(6) 110.0 no . . .
C(4) C(3) H(5) 110.0 no . . .
C(4) C(3) H(6) 110.0 no . . .
H(5) C(3) H(6) 108.4 no . . .
O(3) C(4) H(7) 109.9 no . . .
O(3) C(4) H(8) 109.9 no . . .
C(3) C(4) H(7) 109.9 no . . .
C(3) C(4) H(8) 109.9 no . . .
H(7) C(4) H(8) 108.3 no . . .
O(3) C(5) H(9) 110.0 no . . .
O(3) C(5) H(10) 110.0 no . . .
C(6) C(5) H(9) 110.0 no . . .
C(6) C(5) H(10) 110.0 no . . .
H(9) C(5) H(10) 108.3 no . . .
O(1) C(6) H(11) 110.1 no 3_767 . .
O(1) C(6) H(12) 110.1 no 3_767 . .
C(5) C(6) H(11) 110.1 no . . .
C(5) C(6) H(12) 110.1 no . . .
H(11) C(6) H(12) 108.4 no . . .

loop_
_geom_bond_atom_site_label_1
_geom_bond_atom_site_label_2
_geom_bond_distance
_geom_bond_publ_flag
_geom_bond_site_symmetry_1
_geom_bond_site_symmetry_2
I(1) Cl(1) 2.5356(10) yes . .
I(1) Cl(1) 2.5356(10) yes . 3_777
K(1) Cl(1) 3.3203(10) yes . .
K(1) Cl(1) 3.3203(10) yes . 3_767
K(1) O(1) 2.787(2) yes . .
K(1) O(1) 2.787(2) yes . 3_767
K(1) O(2) 2.782(2) yes . .
K(1) O(2) 2.782(2) yes . 3_767
K(1) O(3) 2.816(2) yes . .
K(1) O(3) 2.816(2) yes . 3_767
O(1) C(1) 1.413(5) yes . .
O(1) C(6) 1.416(6) yes . 3_767
O(2) C(2) 1.430(5) yes . .
O(2) C(3) 1.423(5) yes . .
O(3) C(4) 1.423(5) yes . .
O(3) C(5) 1.419(6) yes . .
C(1) C(2) 1.471(8) yes . .
C(3) C(4) 1.478(8) yes . .
C(5) C(6) 1.474(6) yes . .
C(1) H(1) 0.980 no . .
C(1) H(2) 0.980 no . .
C(2) H(3) 0.980 no . .
C(2) H(4) 0.980 no . .
C(3) H(5) 0.980 no . .
C(3) H(6) 0.980 no . .
C(4) H(7) 0.980 no . .
C(4) H(8) 0.980 no . .
C(5) H(9) 0.980 no . .
C(5) H(10) 0.980 no . .
C(6) H(11) 0.980 no . .
C(6) H(12) 0.980 no . .

loop_
_geom_contact_atom_site_label_1
_geom_contact_atom_site_label_2
_geom_contact_distance
_geom_contact_publ_flag
_geom_contact_site_symmetry_1
_geom_contact_site_symmetry_2
I(1) H(2) 3.282 ? . 1_565
I(1) H(6) 3.225 ? . 2_656
I(1) H(6) 3.225 ? . 4_565
Cl(1) H(1) 2.853 ? . 3_667
Cl(1) H(2) 3.287 ? . 1_565
Cl(1) H(6) 3.358 ? . 2_656
Cl(1) H(8) 3.335 ? . 2_656
Cl(1) H(9) 3.097 ? . 4_465
O(1) H(1) 3.362 ? . 3_667
O(1) H(4) 3.314 ? . 3_667
O(2) H(5) 2.999 ? . 2_646
O(3) H(3) 2.818 ? . 2_656
O(3) H(6) 3.319 ? . 2_656
C(1) H(4) 3.572 ? . 3_667
C(1) H(8) 3.381 ? . 2_646
C(2) H(5) 3.558 ? . 2_646
C(2) H(8) 3.535 ? . 2_646
C(2) H(10) 3.517 ? . 1_455
C(2) H(11) 3.388 ? . 1_455
C(3) H(5) 3.178 ? . 2_646
C(4) H(2) 3.512 ? . 2_656
C(4) H(3) 3.327 ? . 2_656
C(4) H(5) 3.491 ? . 2_646
C(4) H(11) 3.108 ? . 2_746
C(5) H(3) 3.160 ? . 2_656
C(5) H(11) 3.558 ? . 2_746
C(5) H(12) 3.404 ? . 2_746
C(6) H(3) 3.586 ? . 2_656
C(6) H(4) 3.200 ? . 1_655
C(6) H(7) 3.363 ? . 2_756
C(6) H(10) 3.254 ? . 2_756
H(1) Cl(1) 2.853 ? . 3_667
H(1) O(1) 3.362 ? . 3_667
H(1) H(1) 3.484 ? . 3_667
H(1) H(4) 2.940 ? . 3_667
H(1) H(8) 3.529 ? . 2_646
H(1) H(8) 3.579 ? . 4_455
H(1) H(9) 3.478 ? . 2_646
H(1) H(10) 3.502 ? . 1_455
H(2) I(1) 3.282 ? . 1_545
H(2) Cl(1) 3.287 ? . 1_545
H(2) C(4) 3.512 ? . 2_646
H(2) H(5) 3.464 ? . 2_646
H(2) H(8) 2.712 ? . 2_646
H(3) O(3) 2.818 ? . 2_646
H(3) C(4) 3.327 ? . 2_646
H(3) C(5) 3.160 ? . 2_646
H(3) C(6) 3.586 ? . 2_646
H(3) H(5) 3.235 ? . 2_646
H(3) H(8) 3.006 ? . 2_646
H(3) H(9) 2.767 ? . 2_646
H(3) H(10) 3.018 ? . 1_455
H(3) H(11) 3.475 ? . 1_455
H(3) H(12) 3.050 ? . 2_646
H(4) O(1) 3.314 ? . 3_667
H(4) C(1) 3.572 ? . 3_667
H(4) C(6) 3.200 ? . 1_455
H(4) H(1) 2.940 ? . 3_667
H(4) H(7) 3.293 ? . 2_656
H(4) H(10) 3.211 ? . 1_455
H(4) H(11) 2.521 ? . 1_455
H(5) O(2) 2.999 ? . 2_656
H(5) C(2) 3.558 ? . 2_656
H(5) C(3) 3.178 ? . 2_656
H(5) C(4) 3.491 ? . 2_656
H(5) H(2) 3.464 ? . 2_656
H(5) H(3) 3.235 ? . 2_656
H(5) H(6) 2.734 ? . 2_656
H(5) H(7) 2.921 ? . 2_656
H(6) I(1) 3.225 ? . 2_646
H(6) Cl(1) 3.358 ? . 2_646
H(6) O(3) 3.319 ? . 2_646
H(6) H(5) 2.734 ? . 2_646
H(7) C(6) 3.363 ? . 2_746
H(7) H(4) 3.293 ? . 2_646
H(7) H(5) 2.921 ? . 2_646
H(7) H(9) 3.565 ? . 2_746
H(7) H(11) 2.494 ? . 2_746
H(7) H(12) 3.526 ? . 2_746
H(8) Cl(1) 3.335 ? . 2_646
H(8) C(1) 3.381 ? . 2_656
H(8) C(2) 3.535 ? . 2_656
H(8) H(1) 3.529 ? . 2_656
H(8) H(1) 3.579 ? . 4_554
H(8) H(2) 2.712 ? . 2_656
H(8) H(3) 3.006 ? . 2_656
H(8) H(11) 2.860 ? . 2_746
H(8) H(12) 3.589 ? . 2_746
H(9) Cl(1) 3.097 ? . 4_564
H(9) H(1) 3.478 ? . 2_656
H(9) H(3) 2.767 ? . 2_656
H(9) H(7) 3.565 ? . 2_756
H(9) H(10) 3.099 ? . 2_756
H(9) H(11) 3.429 ? . 2_746
H(9) H(12) 3.067 ? . 2_746
H(10) C(2) 3.517 ? . 1_655
H(10) C(6) 3.254 ? . 2_746
H(10) H(1) 3.502 ? . 1_655
H(10) H(3) 3.018 ? . 1_655
H(10) H(4) 3.211 ? . 1_655
H(10) H(9) 3.099 ? . 2_746
H(10) H(11) 2.973 ? . 2_746
H(10) H(12) 2.828 ? . 2_746
H(11) C(2) 3.388 ? . 1_655
H(11) C(4) 3.108 ? . 2_756
H(11) C(5) 3.558 ? . 2_756
H(11) H(3) 3.475 ? . 1_655
H(11) H(4) 2.521 ? . 1_655
H(11) H(7) 2.494 ? . 2_756
H(11) H(8) 2.860 ? . 2_756
H(11) H(9) 3.429 ? . 2_756
H(11) H(10) 2.973 ? . 2_756
H(12) C(5) 3.404 ? . 2_756
H(12) H(3) 3.050 ? . 2_656
H(12) H(7) 3.526 ? . 2_756
H(12) H(8) 3.589 ? . 2_756
H(12) H(9) 3.067 ? . 2_756
H(12) H(10) 2.828 ? . 2_756

loop_
_geom_torsion_atom_site_label_1
_geom_torsion_atom_site_label_2
_geom_torsion_atom_site_label_3
_geom_torsion_atom_site_label_4
_geom_torsion
_geom_torsion_publ_flag
_geom_torsion_site_symmetry_1
_geom_torsion_site_symmetry_2
_geom_torsion_site_symmetry_3
_geom_torsion_site_symmetry_4
Cl(1) K(1) O(1) C(1) 117.7(2) ? . . . .
Cl(1) K(1) O(1) C(6) -107.3(2) ? . . . 3_767
O(1) K(1) Cl(1) I(1) -179.80(6) ? . . . .
Cl(1) K(1) O(1) C(1) 62.3(2) ? . . 3_767 3_767
Cl(1) K(1) O(1) C(6) -72.7(2) ? . . 3_767 .
O(1) K(1) Cl(1) I(1) 0.20(6) ? 3_767 . . .
Cl(1) K(1) O(2) C(2) -45.7(2) ? . . . .
Cl(1) K(1) O(2) C(3) 87.1(2) ? . . . .
O(2) K(1) Cl(1) I(1) -122.55(5) ? . . . .
Cl(1) K(1) O(2) C(2) -134.3(2) ? . . 3_767 3_767
Cl(1) K(1) O(2) C(3) 92.9(2) ? . . 3_767 3_767
O(2) K(1) Cl(1) I(1) 57.45(5) ? 3_767 . . .
Cl(1) K(1) O(3) C(4) -109.2(2) ? . . . .
Cl(1) K(1) O(3) C(5) 125.9(2) ? . . . .
O(3) K(1) Cl(1) I(1) -61.67(6) ? . . . .
Cl(1) K(1) O(3) C(4) -70.8(2) ? . . 3_767 3_767
Cl(1) K(1) O(3) C(5) 54.1(2) ? . . 3_767 3_767
O(3) K(1) Cl(1) I(1) 118.33(6) ? 3_767 . . .
Cl(1) K(1) O(1) C(1) -62.3(2) ? 3_767 . . .
Cl(1) K(1) O(1) C(6) 72.7(2) ? 3_767 . . 3_767
Cl(1) K(1) O(1) C(1) -117.7(2) ? 3_767 . 3_767 3_767
Cl(1) K(1) O(1) C(6) 107.3(2) ? 3_767 . 3_767 .
Cl(1) K(1) O(2) C(2) 134.3(2) ? 3_767 . . .
Cl(1) K(1) O(2) C(3) -92.9(2) ? 3_767 . . .
Cl(1) K(1) O(2) C(2) 45.7(2) ? 3_767 . 3_767 3_767
Cl(1) K(1) O(2) C(3) -87.1(2) ? 3_767 . 3_767 3_767
Cl(1) K(1) O(3) C(4) 70.8(2) ? 3_767 . . .
Cl(1) K(1) O(3) C(5) -54.1(2) ? 3_767 . . .
Cl(1) K(1) O(3) C(4) 109.2(2) ? 3_767 . 3_767 3_767
Cl(1) K(1) O(3) C(5) -125.9(2) ? 3_767 . 3_767 3_767
O(1) K(1) O(2) C(2) 20.5(2) ? . . . .
O(1) K(1) O(2) C(3) 153.3(2) ? . . . .
O(2) K(1) O(1) C(1) 13.8(2) ? . . . .
O(2) K(1) O(1) C(6) 148.8(2) ? . . . 3_767
O(1) K(1) O(2) C(2) 159.5(2) ? . . 3_767 3_767
O(1) K(1) O(2) C(3) 26.7(2) ? . . 3_767 3_767
O(2) K(1) O(1) C(1) -166.2(2) ? 3_767 . . .
O(2) K(1) O(1) C(6) -31.2(2) ? 3_767 . . 3_767
O(1) K(1) O(3) C(4) -36.5(3) ? . . . .
O(1) K(1) O(3) C(5) -161.4(2) ? . . . .
O(3) K(1) O(1) C(1) 27.9(2) ? . . . .
O(3) K(1) O(1) C(6) 162.8(2) ? . . . 3_767
O(1) K(1) O(3) C(4) -143.5(3) ? . . 3_767 3_767
O(1) K(1) O(3) C(5) -18.6(2) ? . . 3_767 3_767
O(3) K(1) O(1) C(1) -152.1(2) ? 3_767 . . .
O(3) K(1) O(1) C(6) -17.2(2) ? 3_767 . . 3_767
O(1) K(1) O(2) C(2) -159.5(2) ? 3_767 . . .
O(1) K(1) O(2) C(3) -26.7(2) ? 3_767 . . .
O(2) K(1) O(1) C(1) 166.2(2) ? . . 3_767 3_767
O(2) K(1) O(1) C(6) 31.2(2) ? . . 3_767 .
O(1) K(1) O(2) C(2) -20.5(2) ? 3_767 . 3_767 3_767
O(1) K(1) O(2) C(3) -153.3(2) ? 3_767 . 3_767 3_767
O(2) K(1) O(1) C(1) -13.8(2) ? 3_767 . 3_767 3_767
O(2) K(1) O(1) C(6) -148.8(2) ? 3_767 . 3_767 .
O(1) K(1) O(3) C(4) 143.5(3) ? 3_767 . . .
O(1) K(1) O(3) C(5) 18.6(2) ? 3_767 . . .
O(3) K(1) O(1) C(1) 152.1(2) ? . . 3_767 3_767
O(3) K(1) O(1) C(6) 17.2(2) ? . . 3_767 .
O(1) K(1) O(3) C(4) 36.5(3) ? 3_767 . 3_767 3_767
O(1) K(1) O(3) C(5) 161.4(2) ? 3_767 . 3_767 3_767
O(3) K(1) O(1) C(1) -27.9(2) ? 3_767 . 3_767 3_767
O(3) K(1) O(1) C(6) -162.8(2) ? 3_767 . 3_767 .
O(2) K(1) O(3) C(4) -22.6(2) ? . . . .
O(2) K(1) O(3) C(5) -147.5(2) ? . . . .
O(3) K(1) O(2) C(2) -145.6(2) ? . . . .
O(3) K(1) O(2) C(3) -12.7(2) ? . . . .
O(2) K(1) O(3) C(4) -157.4(2) ? . . 3_767 3_767
O(2) K(1) O(3) C(5) -32.5(2) ? . . 3_767 3_767
O(3) K(1) O(2) C(2) 34.4(2) ? 3_767 . . .
O(3) K(1) O(2) C(3) 167.3(2) ? 3_767 . . .
O(2) K(1) O(3) C(4) 157.4(2) ? 3_767 . . .
O(2) K(1) O(3) C(5) 32.5(2) ? 3_767 . . .
O(3) K(1) O(2) C(2) -34.4(2) ? . . 3_767 3_767
O(3) K(1) O(2) C(3) -167.3(2) ? . . 3_767 3_767
O(2) K(1) O(3) C(4) 22.6(2) ? 3_767 . 3_767 3_767
O(2) K(1) O(3) C(5) 147.5(2) ? 3_767 . 3_767 3_767
O(3) K(1) O(2) C(2) 145.6(2) ? 3_767 . 3_767 3_767
O(3) K(1) O(2) C(3) 12.7(2) ? 3_767 . 3_767 3_767
K(1) O(1) C(1) C(2) -45.1(3) ? . . . .
K(1) O(1) C(6) C(5) 50.4(4) ? . . 3_767 3_767
C(1) O(1) C(6) C(5) -173.1(3) ? . . 3_767 3_767
C(6) O(1) C(1) C(2) 179.5(3) ? 3_767 . . .
K(1) O(2) C(2) C(1) -52.6(3) ? . . . .
K(1) O(2) C(3) C(4) 45.8(3) ? . . . .
C(2) O(2) C(3) C(4) 178.6(3) ? . . . .
C(3) O(2) C(2) C(1) 174.1(3) ? . . . .
K(1) O(3) C(4) C(3) 56.2(3) ? . . . .
K(1) O(3) C(5) C(6) -52.0(3) ? . . . .
C(4) O(3) C(5) C(6) -176.1(3) ? . . . .
C(5) O(3) C(4) C(3) -178.5(3) ? . . . .
O(1) C(1) C(2) O(2) 64.8(4) ? . . . .
O(2) C(3) C(4) O(3) -69.8(4) ? . . . .
O(3) C(5) C(6) O(1) 69.4(4) ? . . . 3_767
